data_2210262
loop_
_publ_author_name
'Yin, Zhi-Gang'
'Qian, Heng-Yu'
'Jia, Jia'
'Liu, Sheng-Min'
'Feng, Ling-Qin'

_publ_section_title
;
 Acetaldehyde 2,4-dinitrophenylhydrazone
;
_journal_coeditor_code HG2070
_journal_issue 9
_journal_name_full 'Acta Crystallographica Section E'
_journal_page_first o3625
_journal_page_last o3626
_journal_paper_doi 10.1107/S160053680602856X
_journal_volume 62
_journal_year 2006
_chemical_formula_iupac 'C8 H8 N4 O4'
_chemical_formula_moiety 'C8 H8 N4 O4'
_chemical_formula_sum 'C8 H8 N4 O4'
_chemical_formula_weight 224.18
_chemical_name_systematic
;
Acetaldehyde 2,4-dinitrophenylhydrazone
;
_space_group_IT_number 14
_symmetry_cell_setting monoclinic
_symmetry_space_group_name_Hall '-P 2ybc'
_symmetry_space_group_name_H-M 'P 1 21/c 1'
_atom_sites_solution_hydrogens geom
_atom_sites_solution_primary direct
_atom_sites_solution_secondary difmap
_cell_angle_alpha 90.00
_cell_angle_beta 96.160(4)
_cell_angle_gamma 90.00
_cell_formula_units_Z 4
_cell_length_a 5.3530(10)
_cell_length_b 10.872(2)
_cell_length_c 17.725(3)
_cell_measurement_reflns_used 1171
_cell_measurement_temperature 298(2)
_cell_measurement_theta_max 23.2
_cell_measurement_theta_min 2.5
_cell_volume 1025.6(3)
_computing_cell_refinement SMART
_computing_data_collection 'SMART (Bruker, 1998)'
_computing_data_reduction 'SAINT (Bruker, 1998)'
_computing_molecular_graphics 'SHELXTL (Sheldrick, 1997)'
_computing_publication_material SHELXTL
_computing_structure_refinement 'SHELXL97 (Sheldrick, 1997)'
_computing_structure_solution 'SHELXS97 (Sheldrick, 1997)'
_diffrn_ambient_temperature 298(2)
_diffrn_measured_fraction_theta_full 0.997
_diffrn_measured_fraction_theta_max 0.997
_diffrn_measurement_device_type 'Bruker SMART CCD area-detector'
_diffrn_measurement_method \w
_diffrn_radiation_monochromator graphite
_diffrn_radiation_source 'fine-focus sealed tube'
_diffrn_radiation_type MoK\a
_diffrn_radiation_wavelength 0.71073
_diffrn_reflns_av_R_equivalents 0.0682
_diffrn_reflns_av_sigmaI/netI 0.0653
_diffrn_reflns_limit_h_max 6
_diffrn_reflns_limit_h_min -6
_diffrn_reflns_limit_k_max 13
_diffrn_reflns_limit_k_min -13
_diffrn_reflns_limit_l_max 22
_diffrn_reflns_limit_l_min -22
_diffrn_reflns_number 8012
_diffrn_reflns_theta_full 26.49
_diffrn_reflns_theta_max 26.49
_diffrn_reflns_theta_min 2.31
_diffrn_standards_decay_% 0
_diffrn_standards_number 0
_exptl_absorpt_coefficient_mu 0.119
_exptl_absorpt_correction_T_max 0.9789
_exptl_absorpt_correction_T_min 0.9731
_exptl_absorpt_correction_type multi-scan
_exptl_absorpt_process_details '(SADABS; Sheldrick, 2002)'
_exptl_crystal_colour yellow
_exptl_crystal_density_diffrn 1.452
_exptl_crystal_density_method 'not measured'
_exptl_crystal_description block
_exptl_crystal_F_000 464
_exptl_crystal_size_max 0.23
_exptl_crystal_size_mid 0.21
_exptl_crystal_size_min 0.18
_refine_diff_density_max 0.114
_refine_diff_density_min -0.157
_refine_ls_extinction_coef 0.0029(11)
_refine_ls_extinction_expression Fc^*^=kFc[1+0.001xFc^2^\l^3^/sin(2\q)]^-1/4^
_refine_ls_extinction_method SHELXL97
_refine_ls_goodness_of_fit_ref 0.821
_refine_ls_hydrogen_treatment mixed
_refine_ls_matrix_type full
_refine_ls_number_parameters 150
_refine_ls_number_reflns 2120
_refine_ls_number_restraints 1
_refine_ls_restrained_S_all 0.821
_refine_ls_R_factor_all 0.1116
_refine_ls_R_factor_gt 0.0417
_refine_ls_shift/su_max 0.000
_refine_ls_shift/su_mean 0.000
_refine_ls_structure_factor_coef Fsqd
_refine_ls_weighting_details 'calc w=1/[\s^2^(Fo^2^)+(0.0488P)^2^] where P=(Fo^2^+2Fc^2^)/3'
_refine_ls_weighting_scheme calc
_refine_ls_wR_factor_gt 0.0900
_refine_ls_wR_factor_ref 0.1095
_reflns_number_gt 931
_reflns_number_total 2120
_reflns_threshold_expression I>2\s(I)
_cod_data_source_file hg2070.cif
_cod_data_source_block I
_cod_original_sg_symbol_H-M 'P 21/c'
_cod_database_code 2210262
_cod_database_fobs_code 2210262

loop_
_symmetry_equiv_pos_as_xyz
'x, y, z'
'-x, y+1/2, -z+1/2'
'-x, -y, -z'
'x, -y-1/2, z-1/2'

loop_
_atom_site_type_symbol
_atom_site_label
_atom_site_fract_x
_atom_site_fract_y
_atom_site_fract_z
_atom_site_U_iso_or_equiv
_atom_site_adp_type
_atom_site_calc_flag
_atom_site_refinement_flags
_atom_site_occupancy
O O1 1.0387(4) 0.71714(18) 0.25089(12) 0.1041(7) Uani d . 1
O O2 0.7968(4) 0.58125(17) 0.29564(11) 0.1024(7) Uani d . 1
O O3 0.1840(3) 0.70454(13) 0.45230(9) 0.0806(5) Uani d . 1
O O4 0.1116(3) 0.89524(13) 0.47687(8) 0.0716(5) Uani d . 1
N N1 0.2253(3) 0.81436(18) 0.44493(10) 0.0605(5) Uani d . 1
N N2 0.8626(4) 0.6876(2) 0.28634(12) 0.0812(7) Uani d . 1
N N3 0.3401(3) 1.07261(16) 0.41126(10) 0.0615(5) Uani d D 1
N N4 0.4084(4) 1.19253(17) 0.39546(10) 0.0698(6) Uani d . 1
C C1 0.4647(4) 0.97750(19) 0.38321(11) 0.0538(5) Uani d . 1
C C2 0.4158(4) 0.85239(18) 0.39675(11) 0.0527(6) Uani d . 1
C C3 0.5433(4) 0.75829(19) 0.36465(12) 0.0602(6) Uani d . 1
H H3 0.5056 0.6765 0.3737 0.072 Uiso calc R 1
C C4 0.7260(4) 0.7882(2) 0.31932(13) 0.0631(6) Uani d . 1
C C5 0.7848(4) 0.9089(2) 0.30518(12) 0.0678(7) Uani d . 1
H H5 0.9109 0.9268 0.2746 0.081 Uiso calc R 1
C C6 0.6586(4) 1.0021(2) 0.33586(12) 0.0642(6) Uani d . 1
H H6 0.6995 1.0831 0.3258 0.077 Uiso calc R 1
C C7 0.2675(6) 1.2753(2) 0.41693(14) 0.0797(8) Uani d . 1
H H7 0.1271 1.2529 0.4404 0.096 Uiso calc R 1
C C8 0.3196(6) 1.40763(19) 0.40577(15) 0.1090(10) Uani d . 1
H H8A 0.4675 1.4161 0.3800 0.164 Uiso calc R 1
H H8B 0.3456 1.4478 0.4542 0.164 Uiso calc R 1
H H8C 0.1793 1.4446 0.3759 0.164 Uiso calc R 1
H H3A 0.217(3) 1.0512(18) 0.4393(10) 0.080 Uiso d D 1

loop_
_atom_site_aniso_label
_atom_site_aniso_U_11
_atom_site_aniso_U_22
_atom_site_aniso_U_33
_atom_site_aniso_U_12
_atom_site_aniso_U_13
_atom_site_aniso_U_23
O1 0.0763(13) 0.1327(17) 0.1084(15) 0.0119(11) 0.0334(11) -0.0318(12)
O2 0.1003(15) 0.0772(13) 0.1329(17) 0.0153(11) 0.0268(12) -0.0308(12)
O3 0.0993(13) 0.0424(9) 0.1056(13) -0.0030(9) 0.0368(10) 0.0012(9)
O4 0.0820(11) 0.0511(9) 0.0872(11) 0.0079(8) 0.0341(9) -0.0033(8)
N1 0.0666(13) 0.0479(11) 0.0680(13) 0.0043(10) 0.0114(10) -0.0002(10)
N2 0.0694(15) 0.0937(18) 0.0805(16) 0.0128(14) 0.0076(12) -0.0277(14)
N3 0.0710(13) 0.0428(11) 0.0733(14) -0.0003(9) 0.0199(10) 0.0031(9)
N4 0.0850(14) 0.0422(11) 0.0825(14) -0.0003(10) 0.0105(11) 0.0049(10)
C1 0.0562(13) 0.0501(13) 0.0553(14) 0.0056(11) 0.0069(11) -0.0003(11)
C2 0.0554(13) 0.0461(13) 0.0578(14) 0.0027(11) 0.0116(11) -0.0020(10)
C3 0.0621(15) 0.0510(13) 0.0670(15) 0.0034(11) 0.0042(12) -0.0067(11)
C4 0.0589(15) 0.0650(16) 0.0656(16) 0.0116(12) 0.0077(12) -0.0141(12)
C5 0.0608(15) 0.0796(19) 0.0649(15) 0.0013(13) 0.0157(12) -0.0009(13)
C6 0.0676(15) 0.0585(15) 0.0676(16) -0.0018(12) 0.0127(13) 0.0046(12)
C7 0.115(2) 0.0480(15) 0.0790(18) 0.0047(15) 0.0225(15) 0.0071(12)
C8 0.174(3) 0.0480(16) 0.104(2) 0.0041(16) 0.013(2) 0.0038(14)

loop_
_atom_type_symbol
_atom_type_description
_atom_type_scat_dispersion_real
_atom_type_scat_dispersion_imag
_atom_type_scat_source
C C 0.0033 0.0016 'International Tables Vol C Tables 4.2.6.8 and 6.1.1.4'
H H 0.0000 0.0000 'International Tables Vol C Tables 4.2.6.8 and 6.1.1.4'
N N 0.0061 0.0033 'International Tables Vol C Tables 4.2.6.8 and 6.1.1.4'
O O 0.0106 0.0060 'International Tables Vol C Tables 4.2.6.8 and 6.1.1.4'

loop_
_geom_angle_atom_site_label_1
_geom_angle_atom_site_label_2
_geom_angle_atom_site_label_3
_geom_angle
O3 N1 O4 122.66(18)
O3 N1 C2 119.01(18)
O4 N1 C2 118.33(17)
O2 N2 O1 124.2(2)
O2 N2 C4 119.1(2)
O1 N2 C4 116.7(2)
C1 N3 N4 119.45(18)
C1 N3 H3A 115.2(14)
N4 N3 H3A 125.4(13)
C7 N4 N3 115.5(2)
N3 C1 C2 124.50(18)
N3 C1 C6 119.39(19)
C2 C1 C6 116.10(19)
C3 C2 C1 122.26(19)
C3 C2 N1 115.92(18)
C1 C2 N1 121.81(18)
C4 C3 C2 118.7(2)
C4 C3 H3 120.7
C2 C3 H3 120.7
C3 C4 C5 121.6(2)
C3 C4 N2 118.2(2)
C5 C4 N2 120.2(2)
C6 C5 C4 120.2(2)
C6 C5 H5 119.9
C4 C5 H5 119.9
C5 C6 C1 121.2(2)
C5 C6 H6 119.4
C1 C6 H6 119.4
N4 C7 C8 121.7(3)
N4 C7 H7 119.1
C8 C7 H7 119.1
C7 C8 H8A 109.5
C7 C8 H8B 109.5
H8A C8 H8B 109.5
C7 C8 H8C 109.5
H8A C8 H8C 109.5
H8B C8 H8C 109.5

loop_
_geom_bond_atom_site_label_1
_geom_bond_atom_site_label_2
_geom_bond_distance
_geom_bond_publ_flag
O1 N2 1.231(3) ?
O2 N2 1.225(2) ?
O3 N1 1.224(2) ?
O4 N1 1.240(2) ?
N1 C2 1.458(2) ?
N2 C4 1.471(3) ?
N3 C1 1.354(2) ?
N3 N4 1.391(2) ?
N3 H3A 0.899(9) ?
N4 C7 1.259(3) ?
C1 C2 1.411(3) yes
C1 C6 1.428(3) yes
C2 C3 1.385(3) yes
C3 C4 1.370(3) yes
C3 H3 0.9300 ?
C4 C5 1.379(3) yes
C5 C6 1.363(3) yes
C5 H5 0.9300 ?
C6 H6 0.9300 ?
C7 C8 1.483(3) ?
C7 H7 0.9300 ?
C8 H8A 0.9600 ?
C8 H8B 0.9600 ?
C8 H8C 0.9600 ?

loop_
_geom_hbond_atom_site_label_D
_geom_hbond_atom_site_label_H
_geom_hbond_atom_site_label_A
_geom_hbond_distance_DH
_geom_hbond_distance_HA
_geom_hbond_distance_DA
_geom_hbond_angle_DHA
_geom_hbond_publ_flag
N3 H3A O4 0.899(9) 1.927(16) 2.622(2) 132.7(18) yes

loop_
_geom_torsion_atom_site_label_1
_geom_torsion_atom_site_label_2
_geom_torsion_atom_site_label_3
_geom_torsion_atom_site_label_4
_geom_torsion
_geom_torsion_publ_flag
C1 N3 N4 C7 173.0(2) ?
N4 N3 C1 C2 178.58(18) ?
N4 N3 C1 C6 -2.0(3) ?
N3 C1 C2 C3 177.8(2) ?
C6 C1 C2 C3 -1.6(3) ?
N3 C1 C2 N1 -1.5(3) ?
C6 C1 C2 N1 179.11(18) ?
O3 N1 C2 C3 -2.2(3) ?
O4 N1 C2 C3 177.78(18) yes
O3 N1 C2 C1 177.16(18) yes
O4 N1 C2 C1 -2.9(3) ?
C1 C2 C3 C4 1.2(3) ?
N1 C2 C3 C4 -179.46(19) ?
C2 C3 C4 C5 0.0(3) ?
C2 C3 C4 N2 179.19(18) ?
O2 N2 C4 C3 5.4(3) ?
O1 N2 C4 C3 -174.4(2) yes
O2 N2 C4 C5 -175.4(2) yes
O1 N2 C4 C5 4.8(3) ?
C3 C4 C5 C6 -0.7(3) ?
N2 C4 C5 C6 -179.9(2) ?
C4 C5 C6 C1 0.2(3) ?
N3 C1 C6 C5 -178.58(19) ?
C2 C1 C6 C5 0.9(3) ?
N3 N4 C7 C8 178.5(2) ?

loop_
_cod_related_entry_id
_cod_related_entry_database
_cod_related_entry_code
1 ChemSpider 4518991
